data_4119153
loop_
_publ_author_name
'Nathaniel I. Shank'
'Ha H. Pham'
'Alan S. Waggoner'
'Bruce A. Armitage'

_publ_section_title
;
 Twisted Cyanines: A Non-Planar Fluorogenic Dye with Superior
 Photostability and its Use in a Protein-Based Fluoromodule
;
_journal_name_full 'Journal of the American Chemical Society'
_journal_page_first 242
_journal_page_last 251
_journal_paper_doi 10.1021/ja308629w
_journal_volume 135
_journal_year 2013
_chemical_formula_sum 'C20 H18 Cl3 I N2 S'
_chemical_formula_weight 551.67
_chemical_name_systematic
; 
 ? 
;
_space_group_IT_number 2
_symmetry_cell_setting triclinic
_symmetry_space_group_name_Hall '-P 1'
_symmetry_space_group_name_H-M 'P -1'
_atom_sites_solution_hydrogens geom
_atom_sites_solution_primary direct
_atom_sites_solution_secondary difmap
_audit_creation_method SHELXL-97
_cell_angle_alpha 71.5960(10)
_cell_angle_beta 81.3600(10)
_cell_angle_gamma 82.2010(10)
_cell_formula_units_Z 8
_cell_length_a 13.7602(4)
_cell_length_b 17.3137(5)
_cell_length_c 20.1132(6)
_cell_measurement_reflns_used 9884
_cell_measurement_temperature 296(2)
_cell_measurement_theta_max 67.96
_cell_measurement_theta_min 2.33
_cell_volume 4475.1(2)
_computing_structure_refinement 'SHELXL-97 (Sheldrick, 2008)'
_computing_structure_solution 'SHELXS-97 (Sheldrick, 2008)'
_diffrn_ambient_temperature 296(2)
_diffrn_measured_fraction_theta_full 0.969
_diffrn_measured_fraction_theta_max 0.969
_diffrn_measurement_device_type 'Bruker Smart Apex CCD'
_diffrn_measurement_method 'omega and phi scans'
_diffrn_radiation_monochromator graphite
_diffrn_radiation_source IMuS
_diffrn_radiation_type CuK\a
_diffrn_radiation_wavelength 1.54178
_diffrn_reflns_av_R_equivalents 0.0000
_diffrn_reflns_av_sigmaI/netI 0.0261
_diffrn_reflns_limit_h_max 16
_diffrn_reflns_limit_h_min -16
_diffrn_reflns_limit_k_max 20
_diffrn_reflns_limit_k_min -19
_diffrn_reflns_limit_l_max 24
_diffrn_reflns_limit_l_min 0
_diffrn_reflns_number 15911
_diffrn_reflns_theta_full 68.34
_diffrn_reflns_theta_max 68.34
_diffrn_reflns_theta_min 2.33
_exptl_absorpt_coefficient_mu 15.471
_exptl_absorpt_correction_T_max 0.3708
_exptl_absorpt_correction_T_min 0.1320
_exptl_absorpt_correction_type multi-scan
_exptl_absorpt_process_details 'Bruker Sadabs'
_exptl_crystal_density_diffrn 1.638
_exptl_crystal_F_000 2176
_exptl_crystal_size_max 0.22
_exptl_crystal_size_mid 0.12
_exptl_crystal_size_min 0.08
_platon_squeeze_details
;
;
_refine_diff_density_max 4.345
_refine_diff_density_min -3.178
_refine_diff_density_rms 0.139
_refine_ls_extinction_method none
_refine_ls_goodness_of_fit_ref 0.997
_refine_ls_hydrogen_treatment constr
_refine_ls_matrix_type full
_refine_ls_number_parameters 991
_refine_ls_number_reflns 15911
_refine_ls_number_restraints 0
_refine_ls_restrained_S_all 0.997
_refine_ls_R_factor_all 0.0588
_refine_ls_R_factor_gt 0.0560
_refine_ls_shift/su_max 0.001
_refine_ls_shift/su_mean 0.000
_refine_ls_structure_factor_coef Fsqd
_refine_ls_weighting_details 'calc w=1/[\s^2^(Fo^2^)+(0.0519P)^2^+42.8546P] where P=(Fo^2^+2Fc^2^)/3'
_refine_ls_weighting_scheme calc
_refine_ls_wR_factor_gt 0.1318
_refine_ls_wR_factor_ref 0.1337
_reflns_number_gt 14846
_reflns_number_total 15911
_reflns_threshold_expression >2sigma(I)
_cod_data_source_file ja308629w_si_002.cif
_cod_data_source_block shank3_0m-sr
_cod_database_code 4119153

loop_
_symmetry_equiv_pos_as_xyz
'x, y, z'
'-x, -y, -z'

loop_
_atom_site_label
_atom_site_type_symbol
_atom_site_fract_x
_atom_site_fract_y
_atom_site_fract_z
_atom_site_U_iso_or_equiv
_atom_site_adp_type
_atom_site_occupancy
_atom_site_symmetry_multiplicity
_atom_site_calc_flag
_atom_site_refinement_flags
I1 I 0.79223(3) 0.52638(2) 0.451554(19) 0.02971(10) Uani 1 1 d .
S1 S 0.60930(9) 0.66202(8) 0.74563(7) 0.0194(3) Uani 1 1 d .
N1 N 0.6072(3) 0.6871(3) 0.6130(2) 0.0201(9) Uani 1 1 d .
C1 C 0.5949(4) 0.7629(3) 0.6910(3) 0.0204(11) Uani 1 1 d .
Cl1 Cl 0.80530(16) 0.89414(12) 0.33773(12) 0.0594(5) Uani 1 1 d .
S2 S 0.90255(10) 0.36698(8) 0.16314(7) 0.0248(3) Uani 1 1 d .
I2 I 0.44728(3) 0.85198(2) 0.402744(18) 0.02644(10) Uani 1 1 d .
N2 N 0.6518(3) 0.3250(3) 0.8471(3) 0.0252(10) Uani 1 1 d .
C2 C 0.5829(4) 0.8342(3) 0.7104(3) 0.0247(12) Uani 1 1 d .
H2A H 0.5819 0.8324 0.7572 0.030 Uiso 1 1 calc R
Cl2 Cl 0.66294(15) 1.01443(11) 0.26391(9) 0.0486(4) Uani 1 1 d .
S3 S 0.61086(10) -0.34878(8) -0.87511(7) 0.0239(3) Uani 1 1 d .
N3 N 0.8967(3) 0.3438(3) 0.2965(2) 0.0212(9) Uani 1 1 d .
I3 I 0.86152(3) 0.30206(3) 0.00304(2) 0.03661(11) Uani 1 1 d .
C3 C 0.5727(4) 0.9077(4) 0.6578(3) 0.0299(13) Uani 1 1 d .
H3A H 0.5650 0.9564 0.6691 0.036 Uiso 1 1 calc R
Cl3 Cl 0.68602(13) 1.00132(10) 0.40726(9) 0.0412(4) Uani 1 1 d .
S4 S 1.10241(9) 0.62283(7) 0.20284(6) 0.0171(2) Uani 1 1 d .
N4 N 0.8615(4) 0.7017(3) 0.0543(3) 0.0327(12) Uani 1 1 d .
I4 I 0.6032(3) 0.73773(10) -0.08636(4) 0.0439(5) Uani 0.797(10) 1 d P
I4' I 0.6506(9) 0.7143(6) -0.0839(2) 0.0437(19) Uani 0.203(10) 1 d P
C4 C 0.5737(4) 0.9098(4) 0.5880(3) 0.0288(13) Uani 1 1 d .
H4A H 0.5662 0.9602 0.5537 0.035 Uiso 1 1 calc R
Cl4 Cl 0.8862(2) 1.02567(13) 0.64421(11) 0.0674(6) Uani 1 1 d .
N5 N 0.5837(3) -0.3261(3) -0.7534(2) 0.0232(10) Uani 1 1 d .
C5 C 0.5855(4) 0.8395(3) 0.5681(3) 0.0248(12) Uani 1 1 d .
H5A H 0.5865 0.8417 0.5212 0.030 Uiso 1 1 calc R
Cl5 Cl 0.8225(2) 1.03932(12) 0.51117(11) 0.0757(8) Uani 1 1 d .
N6 N 0.6493(3) -0.6864(3) -0.8039(3) 0.0283(11) Uani 1 1 d .
Cl6 Cl 0.87063(16) 1.18288(10) 0.53907(9) 0.0483(4) Uani 1 1 d .
C6 C 0.5958(4) 0.7647(3) 0.6213(3) 0.0194(11) Uani 1 1 d .
N7 N 1.0667(3) 0.6431(3) 0.3253(2) 0.0173(9) Uani 1 1 d .
C7 C 0.6175(4) 0.6244(3) 0.6742(3) 0.0187(10) Uani 1 1 d .
Cl7 Cl 1.3392(3) 0.0104(2) 0.08997(13) 0.1376(18) Uani 1 1 d .
N8 N 1.1512(3) 0.2863(3) 0.2684(2) 0.0204(9) Uani 1 1 d .
C8 C 0.6339(4) 0.5429(3) 0.6750(3) 0.0201(11) Uani 1 1 d .
H8A H 0.6395 0.5342 0.6312 0.024 Uiso 1 1 calc R
Cl8 Cl 1.33796(15) -0.00770(12) 0.23623(10) 0.0516(4) Uani 1 1 d .
C9 C 0.6431(4) 0.4720(3) 0.7328(3) 0.0199(11) Uani 1 1 d .
Cl9 Cl 1.16286(14) 0.06508(10) 0.16458(9) 0.0446(4) Uani 1 1 d .
C10 C 0.6645(4) 0.3923(3) 0.7208(3) 0.0207(11) Uani 1 1 d .
Cl10 Cl 1.1821(6) 0.9709(3) 0.00584(19) 0.237(4) Uani 1 1 d .
C11 C 0.6849(4) 0.3831(4) 0.6522(3) 0.0266(12) Uani 1 1 d .
H11D H 0.6868 0.4296 0.6132 0.032 Uiso 1 1 calc R
Cl11 Cl 1.3280(3) 0.9002(2) -0.07649(19) 0.1316(17) Uani 1 1 d .
C12 C 0.7019(5) 0.3076(4) 0.6418(4) 0.0342(14) Uani 1 1 d .
H12D H 0.7142 0.3035 0.5963 0.041 Uiso 1 1 calc R
Cl12 Cl 1.1400(2) 0.96529(16) -0.12955(15) 0.0914(9) Uani 1 1 d .
C13 C 0.7006(5) 0.2370(4) 0.6996(4) 0.0342(15) Uani 1 1 d .
H13D H 0.7111 0.1859 0.6924 0.041 Uiso 1 1 calc R
C14 C 0.6839(4) 0.2424(4) 0.7671(4) 0.0308(14) Uani 1 1 d .
H14D H 0.6839 0.1950 0.8053 0.037 Uiso 1 1 calc R
C15 C 0.6666(4) 0.3197(3) 0.7786(3) 0.0233(11) Uani 1 1 d .
C16 C 0.6361(4) 0.3988(4) 0.8577(3) 0.0268(12) Uani 1 1 d .
H16D H 0.6282 0.4012 0.9038 0.032 Uiso 1 1 calc R
C17 C 0.6310(4) 0.4703(3) 0.8040(3) 0.0232(11) Uani 1 1 d .
H17D H 0.6193 0.5195 0.8147 0.028 Uiso 1 1 calc R
C18 C 0.6077(4) 0.6728(4) 0.5451(3) 0.0269(12) Uani 1 1 d .
H18G H 0.5635 0.6324 0.5502 0.040 Uiso 1 1 calc R
H18H H 0.6733 0.6537 0.5295 0.040 Uiso 1 1 calc R
H18I H 0.5866 0.7229 0.5111 0.040 Uiso 1 1 calc R
C19 C 0.6536(5) 0.2509(4) 0.9078(3) 0.0330(14) Uani 1 1 d .
H19G H 0.6397 0.2657 0.9506 0.050 Uiso 1 1 calc R
H19H H 0.7177 0.2212 0.9065 0.050 Uiso 1 1 calc R
H19I H 0.6047 0.2172 0.9060 0.050 Uiso 1 1 calc R
C20 C 0.9098(4) 0.2664(3) 0.2194(3) 0.0241(12) Uani 1 1 d .
C21 C 0.9171(4) 0.1947(4) 0.2013(4) 0.0305(13) Uani 1 1 d .
H21A H 0.9202 0.1958 0.1545 0.037 Uiso 1 1 calc R
C22 C 0.9196(5) 0.1215(4) 0.2552(4) 0.0345(14) Uani 1 1 d .
H22A H 0.9245 0.0725 0.2446 0.041 Uiso 1 1 calc R
C23 C 0.9150(5) 0.1203(4) 0.3248(4) 0.0345(15) Uani 1 1 d .
H23A H 0.9162 0.0703 0.3601 0.041 Uiso 1 1 calc R
C24 C 0.9087(4) 0.1917(4) 0.3433(3) 0.0282(13) Uani 1 1 d .
H24A H 0.9068 0.1903 0.3901 0.034 Uiso 1 1 calc R
C25 C 0.9052(4) 0.2656(3) 0.2892(3) 0.0237(12) Uani 1 1 d .
C26 C 0.8919(4) 0.4062(3) 0.2341(3) 0.0212(11) Uani 1 1 d .
C27 C 0.8773(4) 0.4878(3) 0.2319(3) 0.0213(11) Uani 1 1 d .
H27A H 0.8697 0.4978 0.2752 0.026 Uiso 1 1 calc R
C28 C 0.8726(4) 0.5576(3) 0.1720(3) 0.0226(11) Uani 1 1 d .
C29 C 0.8524(4) 0.6387(3) 0.1818(3) 0.0217(11) Uani 1 1 d .
C30 C 0.8360(4) 0.6508(3) 0.2487(3) 0.0245(12) Uani 1 1 d .
H30A H 0.8370 0.6056 0.2888 0.029 Uiso 1 1 calc R
C31 C 0.8186(4) 0.7273(3) 0.2562(3) 0.0283(13) Uani 1 1 d .
H31A H 0.8083 0.7336 0.3010 0.034 Uiso 1 1 calc R
C32 C 0.8161(4) 0.7965(4) 0.1966(4) 0.0325(14) Uani 1 1 d .
H32A H 0.8045 0.8485 0.2020 0.039 Uiso 1 1 calc R
C33 C 0.8306(4) 0.7876(3) 0.1307(4) 0.0301(14) Uani 1 1 d .
H33A H 0.8285 0.8336 0.0913 0.036 Uiso 1 1 calc R
C34 C 0.8486(4) 0.7098(4) 0.1219(3) 0.0268(12) Uani 1 1 d .
C35 C 0.8807(5) 0.6269(4) 0.0462(4) 0.0381(15) Uani 1 1 d .
H35A H 0.8905 0.6228 0.0006 0.046 Uiso 1 1 calc R
C36 C 0.8866(5) 0.5563(4) 0.1013(3) 0.0328(14) Uani 1 1 d .
H36A H 0.9002 0.5064 0.0920 0.039 Uiso 1 1 calc R
C37 C 0.8890(4) 0.3587(4) 0.3645(3) 0.0272(12) Uani 1 1 d .
H37A H 0.9303 0.4007 0.3610 0.041 Uiso 1 1 calc R
H37B H 0.9100 0.3093 0.3993 0.041 Uiso 1 1 calc R
H37C H 0.8217 0.3760 0.3780 0.041 Uiso 1 1 calc R
C38 C 0.8592(6) 0.7731(4) -0.0085(4) 0.0436(17) Uani 1 1 d .
H38A H 0.8669 0.7555 -0.0498 0.065 Uiso 1 1 calc R
H38B H 0.9121 0.8053 -0.0110 0.065 Uiso 1 1 calc R
H38C H 0.7972 0.8056 -0.0059 0.065 Uiso 1 1 calc R
C39 C 0.5926(4) -0.2484(4) -0.8711(3) 0.0250(12) Uani 1 1 d .
C40 C 0.5914(5) -0.1765(4) -0.9268(3) 0.0311(13) Uani 1 1 d .
H40A H 0.6001 -0.1774 -0.9733 0.037 Uiso 1 1 calc R
C41 C 0.5769(5) -0.1033(4) -0.9109(4) 0.0378(15) Uani 1 1 d .
H41A H 0.5769 -0.0542 -0.9473 0.045 Uiso 1 1 calc R
C42 C 0.5623(5) -0.1019(4) -0.8417(4) 0.0368(15) Uani 1 1 d .
H42A H 0.5518 -0.0519 -0.8326 0.044 Uiso 1 1 calc R
C43 C 0.5629(4) -0.1737(4) -0.7856(3) 0.0303(13) Uani 1 1 d .
H43A H 0.5530 -0.1724 -0.7392 0.036 Uiso 1 1 calc R
C44 C 0.5786(4) -0.2476(4) -0.8012(3) 0.0253(12) Uani 1 1 d .
C45 C 0.6017(4) -0.3878(3) -0.7833(3) 0.0231(11) Uani 1 1 d .
C46 C 0.6125(4) -0.4695(3) -0.7430(3) 0.0248(12) Uani 1 1 d .
H46A H 0.6093 -0.4786 -0.6946 0.030 Uiso 1 1 calc R
C47 C 0.6275(4) -0.5403(3) -0.7646(3) 0.0244(12) Uani 1 1 d .
C48 C 0.6365(4) -0.6205(3) -0.7123(3) 0.0242(12) Uani 1 1 d .
C49 C 0.6353(4) -0.6309(4) -0.6397(3) 0.0284(13) Uani 1 1 d .
H49A H 0.6296 -0.5849 -0.6244 0.034 Uiso 1 1 calc R
C50 C 0.6425(4) -0.7071(4) -0.5910(3) 0.0317(14) Uani 1 1 d .
H50A H 0.6413 -0.7122 -0.5435 0.038 Uiso 1 1 calc R
C51 C 0.6514(4) -0.7766(4) -0.6127(3) 0.0337(15) Uani 1 1 d .
H51A H 0.6558 -0.8279 -0.5793 0.040 Uiso 1 1 calc R
C52 C 0.6538(4) -0.7705(4) -0.6826(3) 0.0311(14) Uani 1 1 d .
H52A H 0.6595 -0.8173 -0.6967 0.037 Uiso 1 1 calc R
C53 C 0.6475(4) -0.6921(4) -0.7333(3) 0.0258(12) Uani 1 1 d .
C54 C 0.6431(4) -0.6116(4) -0.8524(3) 0.0315(14) Uani 1 1 d .
H54A H 0.6463 -0.6084 -0.8997 0.038 Uiso 1 1 calc R
C55 C 0.6326(4) -0.5407(4) -0.8350(3) 0.0296(13) Uani 1 1 d .
H55A H 0.6286 -0.4911 -0.8707 0.035 Uiso 1 1 calc R
C56 C 0.5721(5) -0.3412(4) -0.6769(3) 0.0310(13) Uani 1 1 d .
H56A H 0.5221 -0.3780 -0.6553 0.046 Uiso 1 1 calc R
H56B H 0.5530 -0.2905 -0.6664 0.046 Uiso 1 1 calc R
H56C H 0.6336 -0.3651 -0.6588 0.046 Uiso 1 1 calc R
C57 C 0.6562(5) -0.7594(4) -0.8273(4) 0.0343(14) Uani 1 1 d .
H57A H 0.6619 -0.7434 -0.8778 0.051 Uiso 1 1 calc R
H57B H 0.5979 -0.7875 -0.8082 0.051 Uiso 1 1 calc R
H57C H 0.7132 -0.7951 -0.8110 0.051 Uiso 1 1 calc R
C58 C 1.0781(4) 0.7222(3) 0.2085(3) 0.0187(10) Uani 1 1 d .
C59 C 1.0757(4) 0.7949(3) 0.1534(3) 0.0243(12) Uani 1 1 d .
H59A H 1.0864 0.7949 0.1066 0.029 Uiso 1 1 calc R
C60 C 1.0569(5) 0.8672(3) 0.1706(3) 0.0308(13) Uani 1 1 d .
H60A H 1.0558 0.9168 0.1347 0.037 Uiso 1 1 calc R
C61 C 1.0395(5) 0.8671(3) 0.2406(3) 0.0285(13) Uani 1 1 d .
H61A H 1.0270 0.9166 0.2508 0.034 Uiso 1 1 calc R
C62 C 1.0406(4) 0.7949(3) 0.2950(3) 0.0243(12) Uani 1 1 d .
H62A H 1.0284 0.7953 0.3417 0.029 Uiso 1 1 calc R
C63 C 1.0604(4) 0.7216(3) 0.2790(3) 0.0184(10) Uani 1 1 d .
C64 C 1.0892(4) 0.5823(3) 0.2946(3) 0.0163(10) Uani 1 1 d .
C65 C 1.1012(4) 0.5002(3) 0.3337(3) 0.0174(10) Uani 1 1 d .
H65A H 1.0940 0.4898 0.3824 0.021 Uiso 1 1 calc R
C66 C 1.1227(4) 0.4308(3) 0.3104(3) 0.0175(10) Uani 1 1 d .
C67 C 1.1351(4) 0.3495(3) 0.3616(3) 0.0182(10) Uani 1 1 d .
C68 C 1.1342(4) 0.3384(3) 0.4342(3) 0.0216(11) Uani 1 1 d .
H68A H 1.1276 0.3840 0.4501 0.026 Uiso 1 1 calc R
C69 C 1.1428(4) 0.2618(3) 0.4820(3) 0.0268(12) Uani 1 1 d .
H69A H 1.1427 0.2560 0.5296 0.032 Uiso 1 1 calc R
C70 C 1.1518(4) 0.1920(3) 0.4591(3) 0.0282(13) Uani 1 1 d .
H70A H 1.1565 0.1402 0.4917 0.034 Uiso 1 1 calc R
C71 C 1.1536(4) 0.2000(3) 0.3893(3) 0.0250(12) Uani 1 1 d .
H71A H 1.1594 0.1537 0.3744 0.030 Uiso 1 1 calc R
C72 C 1.1468(4) 0.2784(3) 0.3396(3) 0.0190(11) Uani 1 1 d .
C73 C 1.1445(4) 0.3611(3) 0.2210(3) 0.0210(11) Uani 1 1 d .
H73A H 1.1490 0.3649 0.1735 0.025 Uiso 1 1 calc R
C74 C 1.1316(4) 0.4315(3) 0.2391(3) 0.0189(10) Uani 1 1 d .
H74A H 1.1285 0.4814 0.2037 0.023 Uiso 1 1 calc R
C75 C 1.0502(4) 0.6258(3) 0.4024(3) 0.0243(12) Uani 1 1 d .
H75A H 1.1077 0.5951 0.4228 0.036 Uiso 1 1 calc R
H75B H 0.9943 0.5947 0.4209 0.036 Uiso 1 1 calc R
H75C H 1.0380 0.6763 0.4138 0.036 Uiso 1 1 calc R
C76 C 1.1633(4) 0.2136(3) 0.2439(3) 0.0274(12) Uani 1 1 d .
H76A H 1.1659 0.2304 0.1935 0.041 Uiso 1 1 calc R
H76B H 1.1085 0.1817 0.2645 0.041 Uiso 1 1 calc R
H76C H 1.2236 0.1814 0.2578 0.041 Uiso 1 1 calc R
C77 C 1.1905(13) 0.9185(6) -0.0531(5) 0.114(6) Uani 1 1 d .
H77 H 1.1633 0.8658 -0.0300 0.137 Uiso 1 1 calc R
C78 C 0.6855(5) 0.9483(4) 0.3467(4) 0.0380(15) Uani 1 1 d .
H78 H 0.6353 0.9093 0.3639 0.046 Uiso 1 1 calc R
C80 C 0.8242(5) 1.0864(4) 0.5748(3) 0.0329(14) Uani 1 1 d .
H80 H 0.7554 1.0960 0.5940 0.039 Uiso 1 1 calc R
C81 C 1.2941(6) 0.0527(5) 0.1564(4) 0.0502(19) Uani 1 1 d .
H81 H 1.3180 0.1069 0.1439 0.060 Uiso 1 1 calc R

loop_
_atom_site_aniso_label
_atom_site_aniso_U_11
_atom_site_aniso_U_22
_atom_site_aniso_U_33
_atom_site_aniso_U_23
_atom_site_aniso_U_13
_atom_site_aniso_U_12
I1 0.0365(2) 0.0306(2) 0.02205(18) -0.00867(15) -0.00466(15) -0.00019(15)
S1 0.0164(6) 0.0196(6) 0.0230(6) -0.0070(5) -0.0034(5) -0.0019(5)
N1 0.016(2) 0.021(2) 0.023(2) -0.0073(18) -0.0034(17) 0.0028(17)
C1 0.011(3) 0.024(3) 0.025(3) -0.005(2) -0.002(2) -0.002(2)
Cl1 0.0642(13) 0.0447(10) 0.0652(13) -0.0188(9) -0.0089(10) 0.0160(9)
S2 0.0240(7) 0.0225(6) 0.0298(7) -0.0085(5) -0.0081(5) -0.0018(5)
I2 0.0379(2) 0.02221(18) 0.01947(17) -0.00215(13) -0.00654(14) -0.01021(14)
N2 0.017(2) 0.022(2) 0.032(3) -0.001(2) -0.0044(19) -0.0024(18)
C2 0.018(3) 0.028(3) 0.031(3) -0.014(2) -0.003(2) 0.000(2)
Cl2 0.0608(12) 0.0431(9) 0.0357(9) -0.0018(7) -0.0082(8) -0.0047(8)
S3 0.0210(7) 0.0254(7) 0.0229(7) -0.0012(5) -0.0039(5) -0.0070(5)
N3 0.017(2) 0.020(2) 0.026(2) -0.0061(19) -0.0023(18) -0.0032(17)
I3 0.0528(3) 0.0356(2) 0.02426(19) -0.00916(16) 0.00305(17) -0.02188(18)
C3 0.028(3) 0.022(3) 0.042(4) -0.013(3) -0.004(3) -0.001(2)
Cl3 0.0486(10) 0.0362(8) 0.0394(9) -0.0139(7) -0.0007(7) -0.0045(7)
S4 0.0163(6) 0.0173(6) 0.0182(6) -0.0052(5) -0.0022(4) -0.0031(4)
N4 0.034(3) 0.029(3) 0.027(3) 0.004(2) 0.002(2) -0.010(2)
I4 0.0647(14) 0.0363(5) 0.0324(3) -0.0093(3) -0.0135(4) -0.0045(6)
I4' 0.048(4) 0.052(3) 0.0304(13) -0.0117(14) 0.0011(14) -0.010(3)
C4 0.027(3) 0.021(3) 0.036(3) -0.005(2) -0.006(2) 0.004(2)
Cl4 0.0969(18) 0.0543(12) 0.0473(11) 0.0048(9) -0.0403(11) -0.0072(11)
N5 0.015(2) 0.029(2) 0.020(2) -0.0022(19) 0.0020(18) -0.0024(18)
C5 0.020(3) 0.024(3) 0.027(3) -0.005(2) -0.004(2) 0.003(2)
Cl5 0.154(2) 0.0393(10) 0.0413(10) -0.0166(8) -0.0140(12) -0.0206(12)
N6 0.017(2) 0.026(3) 0.036(3) -0.003(2) 0.001(2) -0.0021(19)
Cl6 0.0814(13) 0.0336(8) 0.0352(8) -0.0138(7) -0.0068(8) -0.0152(8)
C6 0.013(3) 0.018(3) 0.026(3) -0.005(2) -0.002(2) 0.0011(19)
N7 0.019(2) 0.016(2) 0.018(2) -0.0054(17) -0.0023(17) -0.0037(17)
C7 0.012(3) 0.021(3) 0.023(3) -0.006(2) -0.003(2) -0.0017(19)
Cl7 0.184(4) 0.148(3) 0.0326(12) -0.0125(15) 0.0022(16) 0.098(3)
N8 0.017(2) 0.019(2) 0.030(2) -0.0133(19) -0.0024(18) -0.0021(17)
C8 0.016(3) 0.024(3) 0.022(3) -0.008(2) -0.003(2) -0.002(2)
Cl8 0.0617(12) 0.0486(10) 0.0428(10) -0.0095(8) -0.0110(8) -0.0048(8)
C9 0.011(3) 0.021(3) 0.029(3) -0.008(2) -0.003(2) -0.0036(19)
Cl9 0.0621(11) 0.0323(8) 0.0381(9) -0.0031(7) -0.0099(8) -0.0134(7)
C10 0.012(3) 0.022(3) 0.031(3) -0.009(2) -0.006(2) -0.005(2)
Cl10 0.521(11) 0.144(3) 0.074(2) -0.071(2) 0.127(4) -0.207(6)
C11 0.026(3) 0.023(3) 0.035(3) -0.011(2) -0.011(2) -0.002(2)
Cl11 0.180(4) 0.101(2) 0.102(2) 0.0432(19) -0.072(2) -0.093(3)
C12 0.037(4) 0.031(3) 0.043(4) -0.019(3) -0.017(3) 0.000(3)
Cl12 0.112(2) 0.0612(14) 0.0755(17) -0.0013(12) 0.0054(15) 0.0154(14)
C13 0.030(3) 0.023(3) 0.059(4) -0.019(3) -0.018(3) -0.002(2)
C14 0.026(3) 0.021(3) 0.046(4) -0.005(3) -0.016(3) -0.005(2)
C15 0.014(3) 0.025(3) 0.032(3) -0.008(2) -0.006(2) -0.005(2)
C16 0.023(3) 0.030(3) 0.025(3) -0.006(2) -0.001(2) -0.001(2)
C17 0.019(3) 0.020(3) 0.029(3) -0.008(2) 0.002(2) -0.002(2)
C18 0.029(3) 0.027(3) 0.025(3) -0.010(2) -0.004(2) 0.006(2)
C19 0.027(3) 0.027(3) 0.037(3) 0.004(3) -0.006(3) -0.003(2)
C20 0.019(3) 0.022(3) 0.032(3) -0.008(2) -0.005(2) -0.001(2)
C21 0.026(3) 0.028(3) 0.043(4) -0.016(3) -0.008(3) -0.003(2)
C22 0.031(3) 0.024(3) 0.051(4) -0.013(3) -0.008(3) -0.003(2)
C23 0.029(3) 0.020(3) 0.047(4) -0.004(3) 0.001(3) -0.001(2)
C24 0.020(3) 0.026(3) 0.035(3) -0.004(2) -0.002(2) -0.003(2)
C25 0.011(3) 0.021(3) 0.037(3) -0.006(2) -0.002(2) -0.001(2)
C26 0.014(3) 0.023(3) 0.027(3) -0.006(2) -0.004(2) -0.003(2)
C27 0.016(3) 0.022(3) 0.026(3) -0.007(2) -0.003(2) -0.003(2)
C28 0.013(3) 0.024(3) 0.031(3) -0.007(2) -0.002(2) -0.005(2)
C29 0.010(3) 0.021(3) 0.031(3) -0.003(2) -0.003(2) -0.004(2)
C30 0.016(3) 0.022(3) 0.034(3) -0.004(2) -0.005(2) -0.004(2)
C31 0.022(3) 0.024(3) 0.041(3) -0.012(3) -0.005(2) -0.004(2)
C32 0.021(3) 0.021(3) 0.055(4) -0.011(3) -0.004(3) -0.002(2)
C33 0.018(3) 0.019(3) 0.046(4) 0.002(3) -0.005(3) -0.005(2)
C34 0.017(3) 0.028(3) 0.033(3) -0.003(2) -0.002(2) -0.008(2)
C35 0.046(4) 0.037(4) 0.028(3) -0.006(3) 0.005(3) -0.010(3)
C36 0.041(4) 0.026(3) 0.030(3) -0.006(3) 0.003(3) -0.009(3)
C37 0.024(3) 0.027(3) 0.030(3) -0.009(2) 0.002(2) -0.007(2)
C38 0.047(4) 0.035(4) 0.034(4) 0.008(3) 0.000(3) -0.004(3)
C39 0.018(3) 0.028(3) 0.029(3) -0.005(2) -0.004(2) -0.008(2)
C40 0.030(3) 0.030(3) 0.031(3) -0.003(3) -0.003(3) -0.010(2)
C41 0.042(4) 0.027(3) 0.040(4) -0.001(3) -0.005(3) -0.009(3)
C42 0.040(4) 0.027(3) 0.042(4) -0.008(3) 0.002(3) -0.010(3)
C43 0.025(3) 0.031(3) 0.032(3) -0.008(3) 0.003(2) -0.004(2)
C44 0.014(3) 0.030(3) 0.028(3) -0.003(2) 0.000(2) -0.005(2)
C45 0.011(3) 0.030(3) 0.025(3) -0.003(2) -0.002(2) -0.003(2)
C46 0.016(3) 0.030(3) 0.023(3) -0.002(2) 0.001(2) -0.001(2)
C47 0.010(3) 0.029(3) 0.026(3) 0.002(2) 0.000(2) -0.003(2)
C48 0.011(3) 0.026(3) 0.028(3) 0.002(2) 0.000(2) -0.003(2)
C49 0.016(3) 0.033(3) 0.029(3) 0.000(2) 0.000(2) 0.000(2)
C50 0.021(3) 0.038(3) 0.027(3) 0.005(3) -0.002(2) -0.009(2)
C51 0.017(3) 0.036(3) 0.038(4) 0.009(3) -0.008(2) -0.009(2)
C52 0.018(3) 0.026(3) 0.042(4) 0.002(3) -0.004(2) -0.004(2)
C53 0.012(3) 0.028(3) 0.029(3) 0.004(2) -0.001(2) -0.004(2)
C54 0.026(3) 0.036(3) 0.025(3) 0.001(3) 0.002(2) -0.003(2)
C55 0.025(3) 0.027(3) 0.028(3) 0.000(2) -0.001(2) 0.002(2)
C56 0.032(3) 0.034(3) 0.020(3) -0.004(2) 0.005(2) -0.002(3)
C57 0.030(3) 0.030(3) 0.040(4) -0.007(3) 0.004(3) -0.008(3)
C58 0.014(3) 0.020(3) 0.023(3) -0.007(2) -0.002(2) -0.005(2)
C59 0.022(3) 0.023(3) 0.025(3) -0.002(2) -0.003(2) -0.004(2)
C60 0.030(3) 0.018(3) 0.039(3) 0.002(2) -0.007(3) -0.002(2)
C61 0.032(3) 0.015(3) 0.037(3) -0.007(2) -0.006(3) 0.000(2)
C62 0.025(3) 0.019(3) 0.032(3) -0.011(2) -0.005(2) -0.001(2)
C63 0.015(3) 0.017(2) 0.024(3) -0.005(2) -0.005(2) -0.0036(19)
C64 0.012(2) 0.020(2) 0.019(2) -0.007(2) -0.0012(19) -0.0037(19)
C65 0.015(3) 0.018(2) 0.019(2) -0.005(2) -0.0006(19) -0.0008(19)
C66 0.009(2) 0.017(2) 0.027(3) -0.007(2) -0.0007(19) -0.0025(18)
C67 0.012(3) 0.017(2) 0.027(3) -0.009(2) -0.001(2) -0.0004(19)
C68 0.020(3) 0.019(3) 0.028(3) -0.009(2) -0.002(2) -0.002(2)
C69 0.028(3) 0.025(3) 0.026(3) -0.006(2) -0.003(2) -0.001(2)
C70 0.027(3) 0.016(3) 0.038(3) -0.004(2) -0.004(3) -0.001(2)
C71 0.019(3) 0.018(3) 0.040(3) -0.010(2) -0.005(2) -0.001(2)
C72 0.008(2) 0.020(3) 0.031(3) -0.010(2) -0.003(2) -0.0011(19)
C73 0.016(3) 0.026(3) 0.024(3) -0.011(2) -0.003(2) -0.004(2)
C74 0.013(3) 0.022(3) 0.023(3) -0.007(2) -0.002(2) -0.0030(19)
C75 0.034(3) 0.019(3) 0.020(3) -0.009(2) 0.001(2) -0.002(2)
C76 0.029(3) 0.023(3) 0.037(3) -0.018(3) -0.006(2) 0.000(2)
C77 0.259(19) 0.043(5) 0.040(5) -0.008(4) 0.014(8) -0.061(8)
C78 0.041(4) 0.032(3) 0.037(4) -0.001(3) -0.004(3) -0.015(3)
C80 0.034(4) 0.028(3) 0.036(3) -0.009(3) -0.010(3) 0.003(3)
C81 0.063(5) 0.039(4) 0.037(4) 0.004(3) -0.001(3) -0.007(3)

loop_
_atom_type_symbol
_atom_type_description
_atom_type_scat_dispersion_real
_atom_type_scat_dispersion_imag
_atom_type_scat_source
C C 0.0181 0.0091 'International Tables Vol C Tables 4.2.6.8 and 6.1.1.4'
H H 0.0000 0.0000 'International Tables Vol C Tables 4.2.6.8 and 6.1.1.4'
N N 0.0311 0.0180 'International Tables Vol C Tables 4.2.6.8 and 6.1.1.4'
S S 0.3331 0.5567 'International Tables Vol C Tables 4.2.6.8 and 6.1.1.4'
Cl Cl 0.3639 0.7018 'International Tables Vol C Tables 4.2.6.8 and 6.1.1.4'
I I -0.3257 6.8362 'International Tables Vol C Tables 4.2.6.8 and 6.1.1.4'

loop_
_geom_angle_atom_site_label_1
_geom_angle_atom_site_label_2
_geom_angle_atom_site_label_3
_geom_angle
C7 S1 C1 91.4(3)
C7 N1 C6 114.4(4)
C7 N1 C18 122.3(4)
C6 N1 C18 123.3(5)
C6 C1 C2 121.7(5)
C6 C1 S1 110.5(4)
C2 C1 S1 127.8(4)
C26 S2 C20 91.6(3)
C16 N2 C15 119.7(5)
C16 N2 C19 119.7(5)
C15 N2 C19 120.6(5)
C3 C2 C1 117.6(5)
C3 C2 H2A 121.2
C1 C2 H2A 121.2
C45 S3 C39 91.4(3)
C26 N3 C25 114.4(5)
C26 N3 C37 122.5(5)
C25 N3 C37 123.1(5)
C2 C3 C4 120.9(5)
C2 C3 H3A 119.6
C4 C3 H3A 119.6
C58 S4 C64 91.2(2)
C35 N4 C34 119.5(5)
C35 N4 C38 118.9(6)
C34 N4 C38 121.5(6)
C5 C4 C3 122.0(5)
C5 C4 H4A 119.0
C3 C4 H4A 119.0
C45 N5 C44 114.7(5)
C45 N5 C56 122.4(5)
C44 N5 C56 122.9(5)
C4 C5 C6 117.4(5)
C4 C5 H5A 121.3
C6 C5 H5A 121.3
C54 N6 C53 119.2(5)
C54 N6 C57 119.1(5)
C53 N6 C57 121.7(5)
C1 C6 N1 112.9(5)
C1 C6 C5 120.3(5)
N1 C6 C5 126.8(5)
C64 N7 C63 115.2(4)
C64 N7 C75 121.9(4)
C63 N7 C75 122.9(4)
N1 C7 C8 122.0(5)
N1 C7 S1 110.8(4)
C8 C7 S1 127.3(4)
C73 N8 C72 119.9(4)
C73 N8 C76 119.4(5)
C72 N8 C76 120.7(5)
C7 C8 C9 129.0(5)
C7 C8 H8A 115.5
C9 C8 H8A 115.5
C8 C9 C17 125.2(5)
C8 C9 C10 119.6(5)
C17 C9 C10 115.3(5)
C15 C10 C11 116.9(5)
C15 C10 C9 120.4(5)
C11 C10 C9 122.7(5)
C12 C11 C10 121.9(6)
C12 C11 H11D 119.1
C10 C11 H11D 119.1
C11 C12 C13 120.0(6)
C11 C12 H12D 120.0
C13 C12 H12D 120.0
C14 C13 C12 120.5(6)
C14 C13 H13D 119.8
C12 C13 H13D 119.8
C13 C14 C15 120.2(6)
C13 C14 H14D 119.9
C15 C14 H14D 119.9
N2 C15 C14 120.0(5)
N2 C15 C10 119.5(5)
C14 C15 C10 120.4(5)
N2 C16 C17 123.1(6)
N2 C16 H16D 118.5
C17 C16 H16D 118.5
C16 C17 C9 122.0(5)
C16 C17 H17D 119.0
C9 C17 H17D 119.0
N1 C18 H18G 109.5
N1 C18 H18H 109.5
H18G C18 H18H 109.5
N1 C18 H18I 109.5
H18G C18 H18I 109.5
H18H C18 H18I 109.5
N2 C19 H19G 109.5
N2 C19 H19H 109.5
H19G C19 H19H 109.5
N2 C19 H19I 109.5
H19G C19 H19I 109.5
H19H C19 H19I 109.5
C21 C20 C25 121.6(5)
C21 C20 S2 127.8(5)
C25 C20 S2 110.5(4)
C22 C21 C20 117.8(6)
C22 C21 H21A 121.1
C20 C21 H21A 121.1
C21 C22 C23 120.8(6)
C21 C22 H22A 119.6
C23 C22 H22A 119.6
C22 C23 C24 121.8(6)
C22 C23 H23A 119.1
C24 C23 H23A 119.1
C23 C24 C25 117.6(6)
C23 C24 H24A 121.2
C25 C24 H24A 121.2
C20 C25 C24 120.4(5)
C20 C25 N3 112.9(5)
C24 C25 N3 126.7(6)
N3 C26 C27 122.2(5)
N3 C26 S2 110.6(4)
C27 C26 S2 127.2(4)
C26 C27 C28 128.2(5)
C26 C27 H27A 115.9
C28 C27 H27A 115.9
C36 C28 C27 125.1(5)
C36 C28 C29 115.6(5)
C27 C28 C29 119.3(5)
C30 C29 C34 117.3(5)
C30 C29 C28 122.8(5)
C34 C29 C28 119.9(5)
C31 C30 C29 121.5(5)
C31 C30 H30A 119.2
C29 C30 H30A 119.2
C30 C31 C32 120.4(6)
C30 C31 H31A 119.8
C32 C31 H31A 119.8
C33 C32 C31 120.0(6)
C33 C32 H32A 120.0
C31 C32 H32A 120.0
C32 C33 C34 120.5(6)
C32 C33 H33A 119.8
C34 C33 H33A 119.8
N4 C34 C33 119.8(5)
N4 C34 C29 119.9(5)
C33 C34 C29 120.3(6)
N4 C35 C36 123.5(6)
N4 C35 H35A 118.2
C36 C35 H35A 118.2
C35 C36 C28 121.5(6)
C35 C36 H36A 119.2
C28 C36 H36A 119.2
N3 C37 H37A 109.5
N3 C37 H37B 109.5
H37A C37 H37B 109.5
N3 C37 H37C 109.5
H37A C37 H37C 109.5
H37B C37 H37C 109.5
N4 C38 H38A 109.5
N4 C38 H38B 109.5
H38A C38 H38B 109.5
N4 C38 H38C 109.5
H38A C38 H38C 109.5
H38B C38 H38C 109.5
C40 C39 C44 121.4(6)
C40 C39 S3 128.0(5)
C44 C39 S3 110.6(4)
C41 C40 C39 117.9(6)
C41 C40 H40A 121.1
C39 C40 H40A 121.1
C42 C41 C40 121.0(6)
C42 C41 H41A 119.5
C40 C41 H41A 119.5
C41 C42 C43 121.5(6)
C41 C42 H42A 119.3
C43 C42 H42A 119.3
C42 C43 C44 117.8(6)
C42 C43 H43A 121.1
C44 C43 H43A 121.1
C39 C44 C43 120.4(5)
C39 C44 N5 112.6(5)
C43 C44 N5 127.1(5)
N5 C45 C46 121.9(5)
N5 C45 S3 110.7(4)
C46 C45 S3 127.3(5)
C45 C46 C47 129.5(5)
C45 C46 H46A 115.3
C47 C46 H46A 115.3
C46 C47 C55 124.7(5)
C46 C47 C48 119.9(5)
C55 C47 C48 115.4(5)
C49 C48 C53 117.1(5)
C49 C48 C47 122.6(6)
C53 C48 C47 120.3(5)
C50 C49 C48 121.8(6)
C50 C49 H49A 119.1
C48 C49 H49A 119.1
C49 C50 C51 120.1(6)
C49 C50 H50A 119.9
C51 C50 H50A 119.9
C52 C51 C50 120.9(6)
C52 C51 H51A 119.6
C50 C51 H51A 119.6
C51 C52 C53 119.4(6)
C51 C52 H52A 120.3
C53 C52 H52A 120.3
N6 C53 C48 120.2(5)
N6 C53 C52 119.1(6)
C48 C53 C52 120.8(6)
N6 C54 C55 122.9(6)
N6 C54 H54A 118.6
C55 C54 H54A 118.6
C54 C55 C47 122.0(5)
C54 C55 H55A 119.0
C47 C55 H55A 119.0
N5 C56 H56A 109.5
N5 C56 H56B 109.5
H56A C56 H56B 109.5
N5 C56 H56C 109.5
H56A C56 H56C 109.5
H56B C56 H56C 109.5
N6 C57 H57A 109.5
N6 C57 H57B 109.5
H57A C57 H57B 109.5
N6 C57 H57C 109.5
H57A C57 H57C 109.5
H57B C57 H57C 109.5
C59 C58 C63 121.6(5)
C59 C58 S4 127.7(4)
C63 C58 S4 110.7(4)
C60 C59 C58 117.6(5)
C60 C59 H59A 121.2
C58 C59 H59A 121.2
C59 C60 C61 121.1(5)
C59 C60 H60A 119.4
C61 C60 H60A 119.4
C62 C61 C60 121.0(5)
C62 C61 H61A 119.5
C60 C61 H61A 119.5
C61 C62 C63 118.8(5)
C61 C62 H62A 120.6
C63 C62 H62A 120.6
N7 C63 C62 128.0(5)
N7 C63 C58 112.2(4)
C62 C63 C58 119.8(5)
N7 C64 C65 122.4(5)
N7 C64 S4 110.6(4)
C65 C64 S4 126.9(4)
C64 C65 C66 129.4(5)
C64 C65 H65A 115.3
C66 C65 H65A 115.3
C65 C66 C74 125.1(5)
C65 C66 C67 120.0(5)
C74 C66 C67 114.9(5)
C68 C67 C72 117.4(5)
C68 C67 C66 122.0(5)
C72 C67 C66 120.6(5)
C69 C68 C67 121.5(5)
C69 C68 H68A 119.3
C67 C68 H68A 119.3
C68 C69 C70 120.1(6)
C68 C69 H69A 119.9
C70 C69 H69A 119.9
C71 C70 C69 120.3(5)
C71 C70 H70A 119.9
C69 C70 H70A 119.9
C70 C71 C72 120.0(5)
C70 C71 H71A 120.0
C72 C71 H71A 120.0
N8 C72 C71 119.9(5)
N8 C72 C67 119.4(5)
C71 C72 C67 120.7(5)
N8 C73 C74 123.3(5)
N8 C73 H73A 118.3
C74 C73 H73A 118.3
C73 C74 C66 121.7(5)
C73 C74 H74A 119.2
C66 C74 H74A 119.2
N7 C75 H75A 109.5
N7 C75 H75B 109.5
H75A C75 H75B 109.5
N7 C75 H75C 109.5
H75A C75 H75C 109.5
H75B C75 H75C 109.5
N8 C76 H76A 109.5
N8 C76 H76B 109.5
H76A C76 H76B 109.5
N8 C76 H76C 109.5
H76A C76 H76C 109.5
H76B C76 H76C 109.5
Cl10 C77 Cl12 117.8(8)
Cl10 C77 Cl11 103.3(9)
Cl12 C77 Cl11 107.5(6)
Cl10 C77 H77 109.3
Cl12 C77 H77 109.3
Cl11 C77 H77 109.3
Cl3 C78 Cl2 111.6(4)
Cl3 C78 Cl1 108.2(4)
Cl2 C78 Cl1 108.0(4)
Cl3 C78 H78 109.7
Cl2 C78 H78 109.7
Cl1 C78 H78 109.7
Cl4 C80 Cl5 112.6(4)
Cl4 C80 Cl6 111.1(4)
Cl5 C80 Cl6 112.1(4)
Cl4 C80 H80 106.9
Cl5 C80 H80 106.9
Cl6 C80 H80 106.9
Cl7 C81 Cl8 110.4(4)
Cl7 C81 Cl9 110.1(5)
Cl8 C81 Cl9 111.4(4)
Cl7 C81 H81 108.3
Cl8 C81 H81 108.3
Cl9 C81 H81 108.3

loop_
_geom_bond_atom_site_label_1
_geom_bond_atom_site_label_2
_geom_bond_distance
S1 C7 1.739(5)
S1 C1 1.748(5)
N1 C7 1.370(7)
N1 C6 1.390(7)
N1 C18 1.461(7)
C1 C6 1.390(8)
C1 C2 1.391(8)
Cl1 C78 1.796(8)
S2 C26 1.744(6)
S2 C20 1.751(6)
N2 C16 1.344(8)
N2 C15 1.393(8)
N2 C19 1.465(7)
C2 C3 1.381(9)
C2 H2A 0.9300
Cl2 C78 1.743(7)
S3 C45 1.745(6)
S3 C39 1.747(6)
N3 C26 1.376(7)
N3 C25 1.395(7)
N3 C37 1.456(7)
C3 C4 1.389(9)
C3 H3A 0.9300
Cl3 C78 1.743(7)
S4 C58 1.744(5)
S4 C64 1.746(5)
N4 C35 1.343(9)
N4 C34 1.392(8)
N4 C38 1.464(8)
I4 I4' 0.720(11)
C4 C5 1.380(8)
C4 H4A 0.9300
Cl4 C80 1.724(6)
N5 C45 1.362(8)
N5 C44 1.395(7)
N5 C56 1.464(7)
C5 C6 1.401(8)
C5 H5A 0.9300
Cl5 C80 1.725(7)
N6 C54 1.354(8)
N6 C53 1.390(8)
N6 C57 1.469(8)
Cl6 C80 1.763(7)
N7 C64 1.360(7)
N7 C63 1.384(7)
N7 C75 1.470(7)
C7 C8 1.394(7)
Cl7 C81 1.718(9)
N8 C73 1.344(7)
N8 C72 1.388(7)
N8 C76 1.470(7)
C8 C9 1.407(8)
C8 H8A 0.9300
Cl8 C81 1.760(8)
C9 C17 1.408(8)
C9 C10 1.458(7)
Cl9 C81 1.778(9)
C10 C15 1.417(8)
C10 C11 1.421(8)
Cl10 C77 1.689(10)
C11 C12 1.371(8)
C11 H11D 0.9300
Cl11 C77 1.888(18)
C12 C13 1.397(9)
C12 H12D 0.9300
Cl12 C77 1.699(13)
C13 C14 1.372(10)
C13 H13D 0.9300
C14 C15 1.413(8)
C14 H14D 0.9300
C16 C17 1.363(8)
C16 H16D 0.9300
C17 H17D 0.9300
C18 H18G 0.9600
C18 H18H 0.9600
C18 H18I 0.9600
C19 H19G 0.9600
C19 H19H 0.9600
C19 H19I 0.9600
C20 C21 1.387(8)
C20 C25 1.391(8)
C21 C22 1.384(9)
C21 H21A 0.9300
C22 C23 1.386(10)
C22 H22A 0.9300
C23 C24 1.387(9)
C23 H23A 0.9300
C24 C25 1.395(8)
C24 H24A 0.9300
C26 C27 1.387(8)
C27 C28 1.413(8)
C27 H27A 0.9300
C28 C36 1.413(8)
C28 C29 1.463(8)
C29 C30 1.407(8)
C29 C34 1.425(8)
C30 C31 1.365(8)
C30 H30A 0.9300
C31 C32 1.403(9)
C31 H31A 0.9300
C32 C33 1.365(10)
C32 H32A 0.9300
C33 C34 1.398(8)
C33 H33A 0.9300
C35 C36 1.369(9)
C35 H35A 0.9300
C36 H36A 0.9300
C37 H37A 0.9600
C37 H37B 0.9600
C37 H37C 0.9600
C38 H38A 0.9600
C38 H38B 0.9600
C38 H38C 0.9600
C39 C40 1.387(8)
C39 C44 1.394(8)
C40 C41 1.384(9)
C40 H40A 0.9300
C41 C42 1.382(10)
C41 H41A 0.9300
C42 C43 1.390(9)
C42 H42A 0.9300
C43 C44 1.394(9)
C43 H43A 0.9300
C45 C46 1.391(8)
C46 C47 1.406(8)
C46 H46A 0.9300
C47 C55 1.410(9)
C47 C48 1.456(8)
C48 C49 1.413(9)
C48 C53 1.413(9)
C49 C50 1.373(8)
C49 H49A 0.9300
C50 C51 1.388(10)
C50 H50A 0.9300
C51 C52 1.373(10)
C51 H51A 0.9300
C52 C53 1.417(8)
C52 H52A 0.9300
C54 C55 1.362(9)
C54 H54A 0.9300
C55 H55A 0.9300
C56 H56A 0.9600
C56 H56B 0.9600
C56 H56C 0.9600
C57 H57A 0.9600
C57 H57B 0.9600
C57 H57C 0.9600
C58 C59 1.391(8)
C58 C63 1.399(7)
C59 C60 1.383(8)
C59 H59A 0.9300
C60 C61 1.392(9)
C60 H60A 0.9300
C61 C62 1.378(8)
C61 H61A 0.9300
C62 C63 1.389(7)
C62 H62A 0.9300
C64 C65 1.392(7)
C65 C66 1.402(7)
C65 H65A 0.9300
C66 C74 1.418(7)
C66 C67 1.464(7)
C67 C68 1.409(8)
C67 C72 1.417(7)
C68 C69 1.373(8)
C68 H68A 0.9300
C69 C70 1.408(8)
C69 H69A 0.9300
C70 C71 1.364(9)
C70 H70A 0.9300
C71 C72 1.409(8)
C71 H71A 0.9300
C73 C74 1.362(7)
C73 H73A 0.9300
C74 H74A 0.9300
C75 H75A 0.9600
C75 H75B 0.9600
C75 H75C 0.9600
C76 H76A 0.9600
C76 H76B 0.9600
C76 H76C 0.9600
C77 H77 0.9800
C78 H78 0.9800
C80 H80 0.9800
C81 H81 0.9800

loop_
_platon_squeeze_void_nr
_platon_squeeze_void_average_x
_platon_squeeze_void_average_y
_platon_squeeze_void_average_z
_platon_squeeze_void_volume
_platon_squeeze_void_count_electrons
_platon_squeeze_void_content
1 0.014 0.095 0.969 7 1 ' '
2 0.500 0.500 0.000 153 48 ' '
3 0.500 0.500 0.500 65 17 ' '
4 0.986 0.905 0.031 7 1 ' '
